data_7002859
loop_
_publ_author_name
'Sengupta, Oindrila'
'Song, You'
'Mukherjee, Partha Sarathi'

_publ_section_title
;
 Co(ii) and Cr(iii) complexes of formate--formamide mixed ligands:
 synthesis, structures, single crystal-to-single crystal transformation
 and magnetic behaviour
;
_journal_issue 46
_journal_name_full 'Dalton Transactions'
_journal_page_first 10343
_journal_page_last 10352
_journal_paper_doi 10.1039/b916878h
_journal_year 2009
_chemical_formula_moiety 'C4 H7 Co N2 O6'
_chemical_formula_sum 'C4 H7 Co N2 O6'
_chemical_formula_weight 238.05
_chemical_name_systematic
;
?
;
_space_group_IT_number 52
_symmetry_cell_setting orthorhombic
_symmetry_space_group_name_Hall '-P 2a 2bc'
_symmetry_space_group_name_H-M 'P n n a'
_atom_sites_solution_hydrogens geom
_atom_sites_solution_primary direct
_atom_sites_solution_secondary difmap
_audit_creation_method SHELXL-97
_cell_angle_alpha 90.00
_cell_angle_beta 90.00
_cell_angle_gamma 90.00
_cell_formula_units_Z 4
_cell_length_a 8.6935(2)
_cell_length_b 11.6497(3)
_cell_length_c 8.3121(2)
_cell_measurement_reflns_used 2046
_cell_measurement_temperature 293(2)
_cell_measurement_theta_max 30.51
_cell_measurement_theta_min 2.45
_cell_volume 841.82(4)
_computing_cell_refinement 'Bruker SMART'
_computing_data_collection 'Bruker SMART'
_computing_data_reduction 'Bruker SAINT'
_computing_molecular_graphics 'ORTEP-3 for Windows (Farrugia, 1999)'
_computing_publication_material WinGX
_computing_structure_refinement 'SHELXL-97 (Sheldrick, 1997)'
_computing_structure_solution 'SHELXS97 (Sheldrick, 2008)'
_diffrn_ambient_temperature 293(2)
_diffrn_measured_fraction_theta_full 0.986
_diffrn_measured_fraction_theta_max 0.986
_diffrn_measurement_device_type 'CCD area detector'
_diffrn_measurement_method 'phi and omega scans'
_diffrn_radiation_monochromator graphite
_diffrn_radiation_source 'fine-focus sealed tube'
_diffrn_radiation_type MoK\a
_diffrn_radiation_wavelength 0.71073
_diffrn_reflns_av_R_equivalents 0.0135
_diffrn_reflns_av_sigmaI/netI 0.0145
_diffrn_reflns_limit_h_max 11
_diffrn_reflns_limit_h_min -6
_diffrn_reflns_limit_k_max 12
_diffrn_reflns_limit_k_min -15
_diffrn_reflns_limit_l_max 10
_diffrn_reflns_limit_l_min -9
_diffrn_reflns_number 3040
_diffrn_reflns_theta_full 27.48
_diffrn_reflns_theta_max 27.48
_diffrn_reflns_theta_min 3.01
_exptl_absorpt_coefficient_mu 2.041
_exptl_absorpt_correction_T_max 0.7102
_exptl_absorpt_correction_T_min 0.6624
_exptl_absorpt_correction_type empirical
_exptl_absorpt_process_details SADABS
_exptl_crystal_colour pink
_exptl_crystal_density_diffrn 1.878
_exptl_crystal_density_method 'not measured'
_exptl_crystal_description 'rectangular block'
_exptl_crystal_F_000 480
_exptl_crystal_size_max 0.22
_exptl_crystal_size_mid 0.20
_exptl_crystal_size_min 0.18
_refine_diff_density_max 0.862
_refine_diff_density_min -0.820
_refine_diff_density_rms 0.122
_refine_ls_extinction_method none
_refine_ls_goodness_of_fit_ref 1.170
_refine_ls_hydrogen_treatment constr
_refine_ls_matrix_type full
_refine_ls_number_parameters 61
_refine_ls_number_reflns 958
_refine_ls_number_restraints 0
_refine_ls_restrained_S_all 1.170
_refine_ls_R_factor_all 0.0487
_refine_ls_R_factor_gt 0.0441
_refine_ls_shift/su_max 0.000
_refine_ls_shift/su_mean 0.000
_refine_ls_structure_factor_coef Fsqd
_refine_ls_weighting_details 'calc w=1/[\s^2^(Fo^2^)+(0.0680P)^2^+2.3070P] where P=(Fo^2^+2Fc^2^)/3'
_refine_ls_weighting_scheme calc
_refine_ls_wR_factor_gt 0.1345
_refine_ls_wR_factor_ref 0.1380
_reflns_number_gt 846
_reflns_number_total 958
_reflns_threshold_expression >2sigma(I)
_cod_data_source_file b916878h.txt
_cod_data_source_block 1a_m
_cod_original_sg_symbol_H-M pnna
_cod_database_code 7002859

loop_
_symmetry_equiv_pos_as_xyz
'x, y, z'
'-x+1/2, -y, z'
'-x+1/2, y+1/2, -z+1/2'
'x, -y+1/2, -z+1/2'
'-x, -y, -z'
'x-1/2, y, -z'
'x-1/2, -y-1/2, z-1/2'
'-x, y-1/2, z-1/2'

loop_
_atom_site_label
_atom_site_type_symbol
_atom_site_fract_x
_atom_site_fract_y
_atom_site_fract_z
_atom_site_U_iso_or_equiv
_atom_site_adp_type
_atom_site_occupancy
_atom_site_symmetry_multiplicity
_atom_site_calc_flag
_atom_site_refinement_flags
_atom_site_disorder_assembly
_atom_site_disorder_group
Co1 Co 0.76352(7) 0.2500 0.2500 0.0170(3) Uani 1 2 d S . .
O1 O 0.7620(3) 0.4054(2) 0.1180(3) 0.0278(6) Uani 1 1 d . . .
O2 O 0.9169(4) 0.1777(2) 0.0886(4) 0.0416(8) Uani 1 1 d . . .
C1 C 1.0308(4) 0.2196(3) 0.0221(4) 0.0274(7) Uani 1 1 d . . .
H3 H 1.0776 0.2822 0.0713 0.033 Uiso 1 1 calc R . .
N1 N 0.5872(3) 0.1841(2) 0.1055(3) 0.0235(6) Uani 1 1 d . . .
H1A H 0.6171 0.1119 0.0833 0.028 Uiso 1 1 calc R . .
H1B H 0.5064 0.1773 0.1725 0.028 Uiso 1 1 calc R . .
C2 C 0.7500 0.5000 0.1862(6) 0.0245(10) Uani 1 2 d S . .
H4 H 0.7500 0.5000 0.2981 0.029 Uiso 1 2 calc SR . .
O3 O 0.8502(5) 0.4356(4) -0.2207(5) 0.0644(11) Uani 1 1 d . . .
C3 C 0.7500 0.5000 -0.2950(8) 0.0458(17) Uani 1 2 d S . .

loop_
_atom_site_aniso_label
_atom_site_aniso_U_11
_atom_site_aniso_U_22
_atom_site_aniso_U_33
_atom_site_aniso_U_23
_atom_site_aniso_U_13
_atom_site_aniso_U_12
Co1 0.0180(4) 0.0176(4) 0.0153(4) 0.0000(2) 0.000 0.000
O1 0.0440(16) 0.0194(13) 0.0199(11) 0.0005(9) 0.0005(10) -0.0013(10)
O2 0.0441(18) 0.0348(15) 0.0460(17) -0.0053(13) 0.0265(14) -0.0029(13)
C1 0.0277(17) 0.0272(17) 0.0272(17) -0.0013(14) 0.0050(15) -0.0024(15)
N1 0.0235(14) 0.0250(14) 0.0221(13) 0.0071(11) -0.0117(11) -0.0077(11)
C2 0.032(3) 0.022(2) 0.019(2) 0.000 0.000 -0.0012(18)
O3 0.068(3) 0.067(3) 0.058(2) -0.0028(19) 0.008(2) 0.018(2)
C3 0.063(5) 0.047(4) 0.027(3) 0.000 0.000 -0.001(3)

loop_
_atom_type_symbol
_atom_type_description
_atom_type_scat_dispersion_real
_atom_type_scat_dispersion_imag
_atom_type_scat_source
C C 0.0033 0.0016 'International Tables Vol C Tables 4.2.6.8 and 6.1.1.4'
H H 0.0000 0.0000 'International Tables Vol C Tables 4.2.6.8 and 6.1.1.4'
N N 0.0061 0.0033 'International Tables Vol C Tables 4.2.6.8 and 6.1.1.4'
O O 0.0106 0.0060 'International Tables Vol C Tables 4.2.6.8 and 6.1.1.4'
Co Co 0.3494 0.9721 'International Tables Vol C Tables 4.2.6.8 and 6.1.1.4'

loop_
_geom_angle_atom_site_label_1
_geom_angle_atom_site_label_2
_geom_angle_atom_site_label_3
_geom_angle
_geom_angle_site_symmetry_1
_geom_angle_site_symmetry_3
_geom_angle_publ_flag
O2 Co1 O2 99.84(19) 4 . ?
O2 Co1 N1 172.99(13) 4 . ?
O2 Co1 N1 87.17(13) . . ?
O2 Co1 N1 87.17(13) 4 4 ?
O2 Co1 N1 172.99(13) . 4 ?
N1 Co1 N1 85.84(18) . 4 ?
O2 Co1 O1 90.92(11) 4 4 ?
O2 Co1 O1 89.54(11) . 4 ?
N1 Co1 O1 88.81(10) . 4 ?
N1 Co1 O1 90.67(10) 4 4 ?
O2 Co1 O1 89.54(11) 4 . ?
O2 Co1 O1 90.92(11) . . ?
N1 Co1 O1 90.67(10) . . ?
N1 Co1 O1 88.81(10) 4 . ?
O1 Co1 O1 179.30(15) 4 . ?
C2 O1 Co1 121.5(3) . . ?
C1 O2 Co1 130.2(3) . . ?
O2 C1 N1 124.7(4) . 6_655 ?
C1 N1 Co1 131.2(3) 6 . ?
O1 C2 O1 125.7(5) . 2_665 ?
O3 C3 O3 123.5(7) 2_665 . ?

loop_
_geom_bond_atom_site_label_1
_geom_bond_atom_site_label_2
_geom_bond_distance
_geom_bond_site_symmetry_2
_geom_bond_publ_flag
Co1 O2 2.071(3) 4 ?
Co1 O2 2.071(3) . ?
Co1 N1 2.093(3) . ?
Co1 N1 2.093(3) 4 ?
Co1 O1 2.117(3) 4 ?
Co1 O1 2.117(3) . ?
O1 C2 1.243(3) . ?
O2 C1 1.234(5) . ?
C1 N1 1.240(4) 6_655 ?
N1 C1 1.240(4) 6 ?
C2 O1 1.243(3) 2_665 ?
O3 C3 1.305(5) . ?
C3 O3 1.305(5) 2_665 ?
